data_7132064
loop_
_publ_author_name
'Zhang, Yu'
'Xia, Ziwei'
'Sheng, Liangjun'
'Tang, Hao'
'Luo, Xufeng'
'Li, Xing'
'Xiao, Xunwen'

_publ_section_title
;
 3D Tetrathiafulvalene-Based Metal&#x2212;Organic Framework with
 Intramolecular Charge Transfer for Efficient Near-infrared Photothermal
 Conversion
;
_journal_name_full 'Chemical Communications'
_journal_paper_doi 10.1039/D3CC03165A
_journal_year 2023
_chemical_formula_sum 'C60 H40 Cd N2 O11 S4'
_chemical_formula_weight 1205.58
_space_group_crystal_system triclinic
_space_group_IT_number 2
_space_group_name_Hall '-P 1'
_space_group_name_H-M_alt 'P -1'
_atom_sites_solution_hydrogens mixed
_audit_creation_method SHELXL-2014/7
_audit_update_record
;
2022-05-11 deposited with the CCDC.	2023-08-30 downloaded from the CCDC.
;
_cell_angle_alpha 95.146(2)
_cell_angle_beta 105.413(2)
_cell_angle_gamma 103.462(2)
_cell_formula_units_Z 2
_cell_length_a 11.8699(7)
_cell_length_b 15.9640(9)
_cell_length_c 16.2858(9)
_cell_measurement_reflns_used 9523
_cell_measurement_temperature 273(2)
_cell_measurement_theta_max 27.55
_cell_measurement_theta_min 2.49
_cell_volume 2855.2(3)
_computing_structure_refinement 'SHELXL-2014/7 (Sheldrick, 2014)'
_diffrn_ambient_temperature 273(2)
_diffrn_measured_fraction_theta_full 0.999
_diffrn_measured_fraction_theta_max 0.987
_diffrn_measurement_device_type 'Bruker APEX-II CCD'
_diffrn_measurement_method '\f and \w scans'
_diffrn_radiation_type MoK\a
_diffrn_radiation_wavelength 0.71073
_diffrn_reflns_av_R_equivalents 0.0434
_diffrn_reflns_av_unetI/netI 0.0271
_diffrn_reflns_Laue_measured_fraction_full 0.999
_diffrn_reflns_Laue_measured_fraction_max 0.987
_diffrn_reflns_limit_h_max 15
_diffrn_reflns_limit_h_min -15
_diffrn_reflns_limit_k_max 20
_diffrn_reflns_limit_k_min -20
_diffrn_reflns_limit_l_max 21
_diffrn_reflns_limit_l_min -21
_diffrn_reflns_number 97671
_diffrn_reflns_point_group_measured_fraction_full 0.999
_diffrn_reflns_point_group_measured_fraction_max 0.987
_diffrn_reflns_theta_full 25.242
_diffrn_reflns_theta_max 27.709
_diffrn_reflns_theta_min 2.493
_exptl_absorpt_coefficient_mu 0.590
_exptl_crystal_colour colorless
_exptl_crystal_density_diffrn 1.402
_exptl_crystal_description block
_exptl_crystal_F_000 1228
_exptl_crystal_size_max .26
_exptl_crystal_size_mid .20
_exptl_crystal_size_min .16
_refine_diff_density_max 0.757
_refine_diff_density_min -0.863
_refine_diff_density_rms 0.103
_refine_ls_extinction_method none
_refine_ls_goodness_of_fit_ref 0.821
_refine_ls_hydrogen_treatment mixed
_refine_ls_matrix_type full
_refine_ls_number_parameters 712
_refine_ls_number_reflns 13216
_refine_ls_number_restraints 266
_refine_ls_restrained_S_all 0.829
_refine_ls_R_factor_all 0.0466
_refine_ls_R_factor_gt 0.0364
_refine_ls_shift/su_max 0.026
_refine_ls_shift/su_mean 0.002
_refine_ls_structure_factor_coef Fsqd
_refine_ls_weighting_details 'w=1/[\s^2^(Fo^2^)+(0.0875P)^2^+3.4247P] where P=(Fo^2^+2Fc^2^)/3'
_refine_ls_weighting_scheme calc
_refine_ls_wR_factor_gt 0.1053
_refine_ls_wR_factor_ref 0.1166
_reflns_Friedel_coverage 0.000
_reflns_number_gt 11276
_reflns_number_total 13216
_reflns_threshold_expression 'I > 2\s(I)'
_cod_data_source_file d3cc03165a2.cif
_cod_data_source_block 1
_cod_database_code 7132064
_shelx_shelxl_version_number 2014/7
_shelx_space_group_comment
;
The symmetry employed for this shelxl refinement is uniquely defined
by the following loop, which should always be used as a source of
symmetry information in preference to the above space-group names.
They are only intended as comments.
;

loop_
_space_group_symop_operation_xyz
'x, y, z'
'-x, -y, -z'

loop_
_atom_site_label
_atom_site_type_symbol
_atom_site_fract_x
_atom_site_fract_y
_atom_site_fract_z
_atom_site_U_iso_or_equiv
_atom_site_adp_type
_atom_site_occupancy
_atom_site_site_symmetry_order
_atom_site_calc_flag
_atom_site_refinement_flags_posn
_atom_site_refinement_flags_adp
_atom_site_refinement_flags_occupancy
_atom_site_disorder_assembly
_atom_site_disorder_group
Cd1 Cd -0.22329(2) 0.54527(2) 0.00619(2) 0.02962(6) Uani 1 1 d . U . . .
S1 S 0.56755(8) 0.88888(6) 0.56855(5) 0.0626(3) Uani 1 1 d . U . . .
S2 S 0.80125(7) 1.04270(5) 0.57511(4) 0.0533(2) Uani 1 1 d . U . . .
S3 S 0.47214(8) 0.88135(6) 0.38238(5) 0.0648(3) Uani 1 1 d . U . . .
S4 S 0.70927(7) 1.03863(6) 0.38891(5) 0.0621(3) Uani 1 1 d . U . . .
N1 N -0.23827(18) 0.39968(12) 0.00744(13) 0.0322(4) Uani 1 1 d . U . . .
N2 N -0.2398(2) -0.31254(13) 0.00054(15) 0.0405(5) Uani 1 1 d . U . . .
O1 O -0.01940(17) 0.59353(13) 0.07950(12) 0.0438(4) Uani 1 1 d . U . . .
O1W O -0.38754(16) 0.52891(13) 0.05995(12) 0.0452(4) Uani 1 1 d . U . . .
H1WA H -0.4243 0.4746 0.0707 0.068 Uiso 1 1 d R U . . .
H1WB H -0.4169 0.5766 0.0708 0.068 Uiso 1 1 d R U . . .
O2 O -0.12747(17) 0.57452(14) 0.16971(12) 0.0478(5) Uani 1 1 d . U . . .
O3 O 0.1982(2) 0.5142(2) 0.71691(18) 0.0884(10) Uani 1 1 d D U . . .
H3 H 0.184(4) 0.484(3) 0.756(2) 0.106 Uiso 1 1 d D U . . .
O4 O 0.3631(3) 0.58394(18) 0.82136(16) 0.0772(8) Uani 1 1 d . U . . .
O5 O 1.3895(4) 1.2828(3) 0.8383(2) 0.156(2) Uani 1 1 d . U . . .
O6 O 1.3964(2) 1.37737(19) 0.75053(18) 0.0808(8) Uani 1 1 d D U . . .
H6 H 1.463(3) 1.400(3) 0.789(2) 0.097 Uiso 1 1 d D U . . .
O7 O 1.2287(4) 1.2666(2) 0.2310(3) 0.1076(12) Uani 1 1 d . U . . .
O8 O 1.0865(2) 1.3393(3) 0.2014(2) 0.1042(13) Uani 1 1 d D U . . .
H8 H 1.135(4) 1.376(3) 0.183(4) 0.125 Uiso 1 1 d D U . . .
O9 O -0.40124(19) 0.48127(14) -0.14129(14) 0.0531(5) Uani 1 1 d . U . . .
O10 O -0.21791(19) 0.55167(14) -0.13480(13) 0.0518(5) Uani 1 1 d . U . . .
C1 C -0.0273(2) 0.59978(14) 0.15427(15) 0.0329(5) Uani 1 1 d . U . . .
C2 C 0.0845(2) 0.64363(16) 0.22728(16) 0.0347(5) Uani 1 1 d . U . . .
C3 C 0.1982(3) 0.65610(19) 0.21701(19) 0.0464(6) Uani 1 1 d . U . . .
H3A H 0.2065 0.6336 0.1649 0.056 Uiso 1 1 calc R U . . .
C4 C 0.3008(3) 0.7017(2) 0.2834(2) 0.0513(7) Uani 1 1 d . U . . .
H4A H 0.3771 0.7081 0.2758 0.062 Uiso 1 1 calc R U . . .
C5 C 0.2904(2) 0.73796(17) 0.36083(17) 0.0425(6) Uani 1 1 d . U . . .
C6 C 0.1757(3) 0.7271(2) 0.37024(19) 0.0595(9) Uani 1 1 d . U . . .
H6A H 0.1669 0.7519 0.4213 0.071 Uiso 1 1 calc R U . . .
C7 C 0.0734(3) 0.6797(2) 0.3043(2) 0.0564(8) Uani 1 1 d . U . . .
H7A H -0.0030 0.6721 0.3120 0.068 Uiso 1 1 calc R U . . .
C8 C 0.3989(3) 0.79645(19) 0.42741(18) 0.0478(7) Uani 1 1 d . U . . .
C9 C 0.4424(3) 0.79885(19) 0.51299(18) 0.0499(7) Uani 1 1 d . U . . .
C10 C 0.4031(3) 0.7395(2) 0.57132(19) 0.0513(7) Uani 1 1 d . U . . .
C11 C 0.3094(5) 0.6664(4) 0.5451(3) 0.145(3) Uani 1 1 d . U . . .
H11A H 0.2677 0.6505 0.4866 0.174 Uiso 1 1 calc R U . . .
C12 C 0.2733(5) 0.6142(4) 0.6021(3) 0.140(2) Uani 1 1 d . U . . .
H12A H 0.2056 0.5665 0.5814 0.168 Uiso 1 1 calc R U . . .
C13 C 0.3338(3) 0.6310(2) 0.6861(2) 0.0525(7) Uani 1 1 d . U . . .
C14 C 0.4318(4) 0.6984(3) 0.7116(2) 0.0966(18) Uani 1 1 d . U . . .
H14A H 0.4795 0.7095 0.7689 0.116 Uiso 1 1 calc R U . . .
C15 C 0.4650(4) 0.7526(3) 0.6554(2) 0.0905(16) Uani 1 1 d . U . . .
H15A H 0.5331 0.8000 0.6767 0.109 Uiso 1 1 calc R U . . .
C16 C 0.3004(3) 0.5747(2) 0.7492(2) 0.0517(7) Uani 1 1 d . U . . .
C17 C 0.5896(3) 0.9296(2) 0.47640(18) 0.0522(8) Uani 1 1 d . U . . .
C18 C 0.6867(3) 0.9941(2) 0.47948(17) 0.0505(7) Uani 1 1 d . U . . .
C19 C 0.8617(3) 1.0960(2) 0.43930(18) 0.0492(7) Uani 1 1 d . U . . .
C20 C 0.9278(3) 1.1392(2) 0.38294(18) 0.0541(8) Uani 1 1 d . U . . .
C21 C 0.8769(3) 1.1886(3) 0.3262(3) 0.0831(14) Uani 1 1 d . U . . .
H21A H 0.7983 1.1923 0.3209 0.100 Uiso 1 1 calc R U . . .
C22 C 0.9421(3) 1.2328(3) 0.2771(3) 0.0899(16) Uani 1 1 d . U . . .
H22A H 0.9070 1.2661 0.2391 0.108 Uiso 1 1 calc R U . . .
C23 C 1.0571(3) 1.2279(3) 0.2836(2) 0.0678(10) Uani 1 1 d . U . . .
C24 C 1.1086(4) 1.1767(2) 0.3385(2) 0.0647(9) Uani 1 1 d . U . . .
H24A H 1.1864 1.1721 0.3421 0.078 Uiso 1 1 calc R U . . .
C25 C 1.0444(3) 1.1325(2) 0.3879(2) 0.0602(8) Uani 1 1 d . U . . .
H25A H 1.0791 1.0980 0.4247 0.072 Uiso 1 1 calc R U . . .
C26 C 1.1331(4) 1.2780(3) 0.2349(2) 0.0737(11) Uani 1 1 d . U . . .
C27 C 0.9045(2) 1.09741(19) 0.52473(17) 0.0462(7) Uani 1 1 d . U . . .
C28 C 1.0230(2) 1.14852(19) 0.58495(18) 0.0452(6) Uani 1 1 d . U . . .
C29 C 1.0780(3) 1.1171(2) 0.6565(2) 0.0669(10) Uani 1 1 d . U . . .
H29A H 1.0429 1.0614 0.6652 0.080 Uiso 1 1 calc R U . . .
C30 C 1.1845(3) 1.1671(3) 0.7157(3) 0.0768(12) Uani 1 1 d . U . . .
H30A H 1.2201 1.1446 0.7638 0.092 Uiso 1 1 calc R U . . .
C31 C 1.2383(3) 1.2492(2) 0.7045(2) 0.0535(7) Uani 1 1 d . U . . .
C32 C 1.1843(3) 1.2818(2) 0.6331(2) 0.0553(8) Uani 1 1 d . U . . .
H32A H 1.2200 1.3376 0.6249 0.066 Uiso 1 1 calc R U . . .
C33 C 1.0775(3) 1.2324(2) 0.5737(2) 0.0532(7) Uani 1 1 d . U . . .
H33A H 1.0417 1.2551 0.5259 0.064 Uiso 1 1 calc R U . . .
C34 C 1.3495(3) 1.3033(3) 0.7713(2) 0.0664(10) Uani 1 1 d . U . . .
C35 C -0.3443(2) 0.34107(15) -0.02884(19) 0.0411(6) Uani 1 1 d . U . . .
H35A H -0.4121 0.3608 -0.0515 0.049 Uiso 1 1 calc R U . . .
C36 C -0.3584(2) 0.25200(16) -0.0345(2) 0.0458(7) Uani 1 1 d . U . . .
H36A H -0.4341 0.2132 -0.0610 0.055 Uiso 1 1 calc R U . . .
C37 C -0.2596(2) 0.22136(15) -0.00047(16) 0.0358(5) Uani 1 1 d . U . . .
C38 C -0.1499(2) 0.28268(16) 0.03839(18) 0.0413(6) Uani 1 1 d . U . . .
H38A H -0.0810 0.2648 0.0628 0.050 Uiso 1 1 calc R U . . .
C39 C -0.1427(2) 0.37044(15) 0.04102(17) 0.0373(5) Uani 1 1 d . U . . .
H39A H -0.0681 0.4107 0.0673 0.045 Uiso 1 1 calc R U . . .
C40 C -0.2677(2) 0.12614(15) -0.00639(17) 0.0369(5) Uani 1 1 d . U . . .
C41 C -0.2263(2) 0.08677(15) -0.06885(17) 0.0387(5) Uani 1 1 d . U . . .
C42 C -0.1866(3) 0.13271(18) -0.13138(19) 0.0493(7) Uani 1 1 d . U . . .
H42A H -0.1866 0.1911 -0.1303 0.059 Uiso 1 1 calc R U . . .
C43 C -0.1490(4) 0.0936(2) -0.1923(2) 0.0648(9) Uani 1 1 d . U . . .
H43A H -0.1233 0.1251 -0.2324 0.078 Uiso 1 1 calc R U . . .
C44 C -0.1486(4) 0.0050(2) -0.1951(2) 0.0717(11) Uani 1 1 d . U . . .
H44A H -0.1234 -0.0217 -0.2376 0.086 Uiso 1 1 calc R U . . .
C45 C -0.1843(4) -0.0414(2) -0.1369(2) 0.0597(8) Uani 1 1 d . U . . .
H45A H -0.1816 -0.0993 -0.1391 0.072 Uiso 1 1 calc R U . . .
C46 C -0.2260(3) -0.00341(16) -0.07191(18) 0.0426(6) Uani 1 1 d . U . . .
C47 C -0.2678(2) -0.05072(14) -0.01207(17) 0.0397(6) Uani 1 1 d . U . . .
C48 C -0.3151(2) -0.01237(15) 0.04697(17) 0.0381(5) Uani 1 1 d . U . . .
C49 C -0.3649(3) -0.06023(17) 0.10523(18) 0.0456(6) Uani 1 1 d . U . . .
H49A H -0.3633 -0.1182 0.1056 0.055 Uiso 1 1 calc R U . . .
C50 C -0.4146(3) -0.0226(2) 0.16023(19) 0.0543(7) Uani 1 1 d . U . . .
H50A H -0.4487 -0.0555 0.1962 0.065 Uiso 1 1 calc R U . . .
C51 C -0.4144(3) 0.0656(2) 0.1628(2) 0.0550(7) Uani 1 1 d . U . . .
H51A H -0.4489 0.0906 0.2003 0.066 Uiso 1 1 calc R U . . .
C52 C -0.3646(3) 0.11471(18) 0.11121(19) 0.0469(6) Uani 1 1 d . U . . .
H52A H -0.3625 0.1736 0.1156 0.056 Uiso 1 1 calc R U . . .
C53 C -0.3154(2) 0.07788(15) 0.05031(16) 0.0377(5) Uani 1 1 d . U . . .
C54 C -0.2588(3) -0.14234(15) -0.01014(18) 0.0410(6) Uani 1 1 d . U . . .
C55 C -0.3558(3) -0.21330(18) -0.0488(2) 0.0519(7) Uani 1 1 d . U . . .
H55A H -0.4301 -0.2055 -0.0790 0.062 Uiso 1 1 calc R U . . .
C56 C -0.3423(3) -0.29643(17) -0.0424(2) 0.0518(7) Uani 1 1 d . U . . .
H56A H -0.4087 -0.3437 -0.0698 0.062 Uiso 1 1 calc R U . . .
C57 C -0.1458(3) -0.24409(18) 0.0363(3) 0.0615(9) Uani 1 1 d . U . . .
H57A H -0.0723 -0.2537 0.0655 0.074 Uiso 1 1 calc R U . . .
C58 C -0.1516(3) -0.15880(18) 0.0323(3) 0.0661(10) Uani 1 1 d . U . . .
H58A H -0.0830 -0.1128 0.0582 0.079 Uiso 1 1 calc R U . . .
C59 C -0.3675(4) 0.5170(3) -0.2728(2) 0.0944(16) Uani 1 1 d . U . . .
H59A H -0.2998 0.5461 -0.2907 0.142 Uiso 1 1 calc R U . . .
H59B H -0.3993 0.4581 -0.3031 0.142 Uiso 1 1 calc R U . . .
H59C H -0.4294 0.5474 -0.2856 0.142 Uiso 1 1 calc R U . . .
C60 C -0.3269(3) 0.51604(18) -0.17753(17) 0.0437(6) Uani 1 1 d . U . . .

loop_
_atom_site_aniso_label
_atom_site_aniso_U_11
_atom_site_aniso_U_22
_atom_site_aniso_U_33
_atom_site_aniso_U_23
_atom_site_aniso_U_13
_atom_site_aniso_U_12
Cd1 0.03305(10) 0.01603(8) 0.03246(10) 0.00574(6) 0.00131(7) 0.00154(6)
S1 0.0560(4) 0.0605(5) 0.0373(3) 0.0185(3) -0.0072(3) -0.0294(4)
S2 0.0461(4) 0.0549(4) 0.0336(3) 0.0135(3) -0.0030(3) -0.0202(3)
S3 0.0548(4) 0.0655(5) 0.0378(4) 0.0198(3) -0.0092(3) -0.0312(4)
S4 0.0480(4) 0.0730(5) 0.0344(3) 0.0181(3) -0.0052(3) -0.0268(4)
N1 0.0357(10) 0.0180(8) 0.0383(10) 0.0050(7) 0.0057(8) 0.0041(7)
N2 0.0475(12) 0.0198(9) 0.0507(13) 0.0107(8) 0.0084(10) 0.0077(8)
O1 0.0375(9) 0.0475(11) 0.0341(9) 0.0020(8) 0.0015(7) -0.0001(8)
O1W 0.0352(9) 0.0501(11) 0.0473(10) 0.0107(9) 0.0100(8) 0.0074(8)
O2 0.0313(9) 0.0551(12) 0.0415(10) 0.0093(9) 0.0018(8) -0.0079(8)
O3 0.0650(16) 0.100(2) 0.0688(16) 0.0505(15) -0.0018(13) -0.0277(14)
O4 0.0783(17) 0.0788(18) 0.0500(13) 0.0292(12) 0.0060(12) -0.0182(14)
O5 0.116(3) 0.149(4) 0.093(2) 0.053(2) -0.062(2) -0.078(3)
O6 0.0573(15) 0.0710(17) 0.0703(16) 0.0060(13) -0.0147(12) -0.0261(13)
O7 0.114(3) 0.102(3) 0.129(3) 0.030(2) 0.082(2) 0.011(2)
O8 0.0466(14) 0.159(3) 0.084(2) 0.072(2) 0.0043(13) -0.0204(16)
O9 0.0452(11) 0.0520(12) 0.0524(12) 0.0157(10) 0.0092(9) -0.0022(9)
O10 0.0475(11) 0.0548(12) 0.0390(10) 0.0122(9) 0.0066(8) -0.0080(9)
C1 0.0323(11) 0.0216(10) 0.0355(12) 0.0062(9) -0.0014(9) 0.0018(9)
C2 0.0312(11) 0.0297(11) 0.0340(11) 0.0075(9) 0.0004(9) 0.0002(9)
C3 0.0395(14) 0.0480(16) 0.0422(14) -0.0044(12) 0.0069(11) 0.0040(12)
C4 0.0312(13) 0.0532(17) 0.0575(17) -0.0018(14) 0.0067(12) -0.0003(12)
C5 0.0378(13) 0.0362(13) 0.0375(13) 0.0096(10) -0.0015(10) -0.0078(10)
C6 0.0484(16) 0.072(2) 0.0372(14) -0.0062(14) 0.0115(12) -0.0163(15)
C7 0.0366(14) 0.068(2) 0.0471(16) -0.0055(14) 0.0106(12) -0.0123(13)
C8 0.0397(14) 0.0416(14) 0.0416(14) 0.0123(11) -0.0015(11) -0.0145(11)
C9 0.0435(15) 0.0418(15) 0.0437(14) 0.0153(12) -0.0010(12) -0.0155(12)
C10 0.0460(15) 0.0484(16) 0.0440(14) 0.0191(12) 0.0027(12) -0.0094(12)
C11 0.132(4) 0.139(4) 0.068(2) 0.060(3) -0.038(2) -0.088(3)
C12 0.121(3) 0.132(4) 0.080(3) 0.062(3) -0.031(2) -0.083(3)
C13 0.0480(16) 0.0534(17) 0.0493(15) 0.0260(13) 0.0093(13) 0.0000(13)
C14 0.105(3) 0.092(3) 0.0431(18) 0.0243(19) -0.0034(19) -0.044(3)
C15 0.093(3) 0.080(3) 0.0516(19) 0.0207(18) 0.0014(19) -0.048(2)
C16 0.0486(16) 0.0524(17) 0.0488(16) 0.0223(13) 0.0103(13) 0.0027(13)
C17 0.0452(15) 0.0512(16) 0.0366(13) 0.0159(12) -0.0026(11) -0.0185(12)
C18 0.0430(15) 0.0511(16) 0.0345(13) 0.0128(12) -0.0026(11) -0.0173(12)
C19 0.0409(14) 0.0485(16) 0.0395(13) 0.0087(12) 0.0027(11) -0.0139(12)
C20 0.0476(16) 0.0561(18) 0.0377(14) 0.0072(12) 0.0050(12) -0.0170(13)
C21 0.0398(17) 0.124(4) 0.068(2) 0.052(2) 0.0044(16) -0.0111(19)
C22 0.0455(18) 0.134(4) 0.068(2) 0.058(3) -0.0003(16) -0.014(2)
C23 0.0583(19) 0.081(2) 0.0431(16) 0.0083(16) 0.0130(14) -0.0197(17)
C24 0.066(2) 0.058(2) 0.066(2) 0.0024(16) 0.0317(17) -0.0008(16)
C25 0.067(2) 0.0453(17) 0.064(2) 0.0069(14) 0.0245(17) 0.0022(15)
C26 0.065(2) 0.084(3) 0.0515(19) 0.0093(18) 0.0183(17) -0.0191(19)
C27 0.0377(13) 0.0433(15) 0.0387(13) 0.0102(11) -0.0003(11) -0.0132(11)
C28 0.0369(13) 0.0421(14) 0.0387(13) 0.0050(11) -0.0005(11) -0.0096(11)
C29 0.0579(19) 0.0512(18) 0.0603(19) 0.0192(15) -0.0107(15) -0.0169(15)
C30 0.061(2) 0.066(2) 0.066(2) 0.0247(18) -0.0229(17) -0.0120(17)
C31 0.0375(14) 0.0532(17) 0.0484(16) 0.0016(13) -0.0027(12) -0.0085(12)
C32 0.0462(16) 0.0455(16) 0.0544(17) 0.0065(13) 0.0024(13) -0.0110(13)
C33 0.0476(16) 0.0471(16) 0.0449(15) 0.0110(12) -0.0018(12) -0.0088(13)
C34 0.0452(17) 0.070(2) 0.0534(18) 0.0042(16) -0.0077(14) -0.0146(16)
C35 0.0325(12) 0.0227(11) 0.0606(16) 0.0104(11) 0.0001(11) 0.0074(9)
C36 0.0374(13) 0.0191(11) 0.0664(18) 0.0064(11) -0.0023(12) 0.0000(9)
C37 0.0453(13) 0.0187(10) 0.0398(13) 0.0070(9) 0.0071(10) 0.0074(9)
C38 0.0388(13) 0.0270(12) 0.0518(15) 0.0068(10) 0.0009(11) 0.0110(10)
C39 0.0339(12) 0.0247(11) 0.0453(14) 0.0025(10) 0.0022(10) 0.0045(9)
C40 0.0436(13) 0.0191(10) 0.0430(13) 0.0085(9) 0.0037(11) 0.0080(9)
C41 0.0482(14) 0.0217(11) 0.0428(13) 0.0087(9) 0.0064(11) 0.0100(10)
C42 0.071(2) 0.0273(12) 0.0495(15) 0.0133(11) 0.0159(14) 0.0136(12)
C43 0.103(3) 0.0436(17) 0.0547(18) 0.0177(14) 0.0334(19) 0.0185(18)
C44 0.120(3) 0.0434(17) 0.066(2) 0.0095(15) 0.047(2) 0.028(2)
C45 0.091(3) 0.0310(14) 0.0630(19) 0.0066(13) 0.0274(18) 0.0232(15)
C46 0.0571(16) 0.0223(11) 0.0449(14) 0.0075(10) 0.0079(12) 0.0112(11)
C47 0.0483(15) 0.0184(10) 0.0458(14) 0.0083(10) 0.0030(11) 0.0076(10)
C48 0.0432(13) 0.0223(11) 0.0397(13) 0.0083(9) 0.0001(10) 0.0042(9)
C49 0.0551(16) 0.0289(12) 0.0436(14) 0.0127(11) 0.0039(12) 0.0031(11)
C50 0.067(2) 0.0445(16) 0.0414(15) 0.0134(12) 0.0106(14) 0.0006(14)
C51 0.069(2) 0.0495(17) 0.0467(16) 0.0078(13) 0.0185(15) 0.0143(15)
C52 0.0564(17) 0.0331(13) 0.0473(15) 0.0057(11) 0.0094(13) 0.0118(12)
C53 0.0426(13) 0.0240(11) 0.0395(13) 0.0063(9) 0.0024(10) 0.0064(10)
C54 0.0529(15) 0.0193(10) 0.0471(14) 0.0094(10) 0.0075(12) 0.0090(10)
C55 0.0499(16) 0.0286(13) 0.0638(18) 0.0084(12) -0.0071(14) 0.0120(11)
C56 0.0507(16) 0.0207(11) 0.0670(19) 0.0056(12) -0.0043(14) 0.0029(11)
C57 0.0473(16) 0.0246(13) 0.096(3) 0.0135(14) -0.0065(16) 0.0084(11)
C58 0.0521(17) 0.0207(12) 0.103(3) 0.0110(14) -0.0077(17) 0.0023(11)
C59 0.095(3) 0.101(3) 0.0487(19) 0.018(2) -0.002(2) -0.024(3)
C60 0.0481(15) 0.0383(14) 0.0332(12) 0.0062(10) 0.0042(11) -0.0019(11)

loop_
_atom_type_symbol
_atom_type_description
_atom_type_scat_dispersion_real
_atom_type_scat_dispersion_imag
_atom_type_scat_source
C C 0.0033 0.0016 'International Tables Vol C Tables 4.2.6.8 and 6.1.1.4'
H H 0.0000 0.0000 'International Tables Vol C Tables 4.2.6.8 and 6.1.1.4'
N N 0.0061 0.0033 'International Tables Vol C Tables 4.2.6.8 and 6.1.1.4'
O O 0.0106 0.0060 'International Tables Vol C Tables 4.2.6.8 and 6.1.1.4'
S S 0.1246 0.1234 'International Tables Vol C Tables 4.2.6.8 and 6.1.1.4'
Cd Cd -0.8075 1.2024 'International Tables Vol C Tables 4.2.6.8 and 6.1.1.4'

loop_
_geom_angle_atom_site_label_1
_geom_angle_atom_site_label_2
_geom_angle_atom_site_label_3
_geom_angle
_geom_angle_site_symmetry_1
_geom_angle_site_symmetry_3
_geom_angle_publ_flag
N1 Cd1 O1 96.14(7) . . ?
N1 Cd1 O1W 88.48(7) . . ?
O1 Cd1 O1W 129.03(7) . . ?
N1 Cd1 O10 99.12(8) . . ?
O1 Cd1 O10 100.47(7) . . ?
O1W Cd1 O10 128.93(7) . . ?
N1 Cd1 N2 171.33(7) . 1_565 ?
O1 Cd1 N2 92.08(8) . 1_565 ?
O1W Cd1 N2 84.20(8) . 1_565 ?
O10 Cd1 N2 82.03(8) . 1_565 ?
N1 Cd1 O2 89.26(7) . . ?
O1 Cd1 O2 53.29(6) . . ?
O1W Cd1 O2 76.14(6) . . ?
O10 Cd1 O2 153.38(6) . . ?
N2 Cd1 O2 93.46(8) 1_565 . ?
C17 S1 C9 95.97(13) . . ?
C18 S2 C27 95.48(13) . . ?
C17 S3 C8 95.97(13) . . ?
C18 S4 C19 95.40(13) . . ?
C35 N1 C39 117.7(2) . . ?
C35 N1 Cd1 120.03(16) . . ?
C39 N1 Cd1 122.21(15) . . ?
C57 N2 C56 116.8(2) . . ?
C57 N2 Cd1 121.58(18) . 1_545 ?
C56 N2 Cd1 121.57(17) . 1_545 ?
C1 O1 Cd1 98.35(15) . . ?
Cd1 O1W H1WA 120.0 . . ?
Cd1 O1W H1WB 120.0 . . ?
H1WA O1W H1WB 120.0 . . ?
C1 O2 Cd1 86.15(14) . . ?
C16 O3 H3 110(3) . . ?
C34 O6 H6 106(3) . . ?
C26 O8 H8 114(4) . . ?
C60 O10 Cd1 101.97(17) . . ?
O1 C1 O2 121.9(2) . . ?
O1 C1 C2 118.6(2) . . ?
O2 C1 C2 119.4(2) . . ?
C3 C2 C7 118.9(2) . . ?
C3 C2 C1 121.4(2) . . ?
C7 C2 C1 119.5(2) . . ?
C2 C3 C4 120.9(3) . . ?
C2 C3 H3A 119.5 . . ?
C4 C3 H3A 119.5 . . ?
C5 C4 C3 120.6(3) . . ?
C5 C4 H4A 119.7 . . ?
C3 C4 H4A 119.7 . . ?
C4 C5 C6 118.4(2) . . ?
C4 C5 C8 120.3(3) . . ?
C6 C5 C8 120.8(3) . . ?
C7 C6 C5 120.8(3) . . ?
C7 C6 H6A 119.6 . . ?
C5 C6 H6A 119.6 . . ?
C6 C7 C2 120.4(3) . . ?
C6 C7 H7A 119.8 . . ?
C2 C7 H7A 119.8 . . ?
C9 C8 C5 132.0(2) . . ?
C9 C8 S3 117.14(19) . . ?
C5 C8 S3 110.63(19) . . ?
C8 C9 C10 131.4(2) . . ?
C8 C9 S1 115.8(2) . . ?
C10 C9 S1 112.8(2) . . ?
C15 C10 C11 114.5(3) . . ?
C15 C10 C9 121.0(3) . . ?
C11 C10 C9 124.4(3) . . ?
C10 C11 C12 122.5(4) . . ?
C10 C11 H11A 118.7 . . ?
C12 C11 H11A 118.7 . . ?
C13 C12 C11 121.4(4) . . ?
C13 C12 H12A 119.3 . . ?
C11 C12 H12A 119.3 . . ?
C12 C13 C14 116.6(3) . . ?
C12 C13 C16 123.1(3) . . ?
C14 C13 C16 120.2(3) . . ?
C13 C14 C15 121.9(3) . . ?
C13 C14 H14A 119.1 . . ?
C15 C14 H14A 119.1 . . ?
C10 C15 C14 122.7(3) . . ?
C10 C15 H15A 118.7 . . ?
C14 C15 H15A 118.7 . . ?
O4 C16 O3 123.8(3) . . ?
O4 C16 C13 122.4(3) . . ?
O3 C16 C13 113.8(3) . . ?
C18 C17 S3 123.9(2) . . ?
C18 C17 S1 122.3(2) . . ?
S3 C17 S1 113.80(15) . . ?
C17 C18 S2 122.8(2) . . ?
C17 C18 S4 123.4(2) . . ?
S2 C18 S4 113.74(14) . . ?
C27 C19 C20 127.2(3) . . ?
C27 C19 S4 116.8(2) . . ?
C20 C19 S4 115.9(2) . . ?
C21 C20 C25 118.8(3) . . ?
C21 C20 C19 120.7(3) . . ?
C25 C20 C19 120.4(3) . . ?
C22 C21 C20 120.4(4) . . ?
C22 C21 H21A 119.8 . . ?
C20 C21 H21A 119.8 . . ?
C23 C22 C21 120.7(4) . . ?
C23 C22 H22A 119.6 . . ?
C21 C22 H22A 119.6 . . ?
C22 C23 C24 119.8(3) . . ?
C22 C23 C26 122.5(4) . . ?
C24 C23 C26 117.7(4) . . ?
C23 C24 C25 119.9(4) . . ?
C23 C24 H24A 120.0 . . ?
C25 C24 H24A 120.0 . . ?
C24 C25 C20 120.4(4) . . ?
C24 C25 H25A 119.8 . . ?
C20 C25 H25A 119.8 . . ?
O7 C26 O8 124.4(4) . . ?
O7 C26 C23 123.6(5) . . ?
O8 C26 C23 111.8(4) . . ?
C19 C27 C28 128.4(2) . . ?
C19 C27 S2 116.6(2) . . ?
C28 C27 S2 114.5(2) . . ?
C33 C28 C29 118.3(3) . . ?
C33 C28 C27 120.7(3) . . ?
C29 C28 C27 120.9(3) . . ?
C30 C29 C28 120.9(3) . . ?
C30 C29 H29A 119.5 . . ?
C28 C29 H29A 119.5 . . ?
C31 C30 C29 120.8(3) . . ?
C31 C30 H30A 119.6 . . ?
C29 C30 H30A 119.6 . . ?
C30 C31 C32 119.0(3) . . ?
C30 C31 C34 119.8(3) . . ?
C32 C31 C34 121.1(3) . . ?
C31 C32 C33 120.5(3) . . ?
C31 C32 H32A 119.7 . . ?
C33 C32 H32A 119.7 . . ?
C28 C33 C32 120.4(3) . . ?
C28 C33 H33A 119.8 . . ?
C32 C33 H33A 119.8 . . ?
O5 C34 O6 122.7(3) . . ?
O5 C34 C31 123.4(4) . . ?
O6 C34 C31 113.8(3) . . ?
N1 C35 C36 123.0(2) . . ?
N1 C35 H35A 118.5 . . ?
C36 C35 H35A 118.5 . . ?
C37 C36 C35 119.5(2) . . ?
C37 C36 H36A 120.3 . . ?
C35 C36 H36A 120.3 . . ?
C36 C37 C38 117.2(2) . . ?
C36 C37 C40 122.3(2) . . ?
C38 C37 C40 120.5(2) . . ?
C39 C38 C37 120.0(2) . . ?
C39 C38 H38A 120.0 . . ?
C37 C38 H38A 120.0 . . ?
N1 C39 C38 122.5(2) . . ?
N1 C39 H39A 118.7 . . ?
C38 C39 H39A 118.7 . . ?
C53 C40 C41 121.2(2) . . ?
C53 C40 C37 120.0(2) . . ?
C41 C40 C37 118.8(2) . . ?
C40 C41 C42 122.1(2) . . ?
C40 C41 C46 119.6(2) . . ?
C42 C41 C46 118.3(2) . . ?
C43 C42 C41 121.6(3) . . ?
C43 C42 H42A 119.2 . . ?
C41 C42 H42A 119.2 . . ?
C42 C43 C44 120.1(3) . . ?
C42 C43 H43A 120.0 . . ?
C44 C43 H43A 120.0 . . ?
C45 C44 C43 120.8(3) . . ?
C45 C44 H44A 119.6 . . ?
C43 C44 H44A 119.6 . . ?
C44 C45 C46 121.3(3) . . ?
C44 C45 H45A 119.3 . . ?
C46 C45 H45A 119.3 . . ?
C47 C46 C45 122.8(2) . . ?
C47 C46 C41 119.2(2) . . ?
C45 C46 C41 118.0(3) . . ?
C48 C47 C46 120.8(2) . . ?
C48 C47 C54 119.5(2) . . ?
C46 C47 C54 119.6(2) . . ?
C47 C48 C49 122.2(2) . . ?
C47 C48 C53 120.0(2) . . ?
C49 C48 C53 117.8(3) . . ?
C50 C49 C48 121.4(3) . . ?
C50 C49 H49A 119.3 . . ?
C48 C49 H49A 119.3 . . ?
C49 C50 C51 120.3(3) . . ?
C49 C50 H50A 119.9 . . ?
C51 C50 H50A 119.9 . . ?
C52 C51 C50 120.7(3) . . ?
C52 C51 H51A 119.6 . . ?
C50 C51 H51A 119.6 . . ?
C51 C52 C53 121.3(3) . . ?
C51 C52 H52A 119.4 . . ?
C53 C52 H52A 119.4 . . ?
C40 C53 C52 122.6(2) . . ?
C40 C53 C48 118.9(2) . . ?
C52 C53 C48 118.5(2) . . ?
C58 C54 C55 117.1(2) . . ?
C58 C54 C47 120.5(2) . . ?
C55 C54 C47 122.4(2) . . ?
C54 C55 C56 119.4(3) . . ?
C54 C55 H55A 120.3 . . ?
C56 C55 H55A 120.3 . . ?
N2 C56 C55 123.6(3) . . ?
N2 C56 H56A 118.2 . . ?
C55 C56 H56A 118.2 . . ?
N2 C57 C58 123.1(3) . . ?
N2 C57 H57A 118.5 . . ?
C58 C57 H57A 118.5 . . ?
C54 C58 C57 119.9(3) . . ?
C54 C58 H58A 120.0 . . ?
C57 C58 H58A 120.0 . . ?
C60 C59 H59A 109.5 . . ?
C60 C59 H59B 109.5 . . ?
H59A C59 H59B 109.5 . . ?
C60 C59 H59C 109.5 . . ?
H59A C59 H59C 109.5 . . ?
H59B C59 H59C 109.5 . . ?
O9 C60 O10 120.6(2) . . ?
O9 C60 C59 119.8(3) . . ?
O10 C60 C59 119.6(3) . . ?

loop_
_geom_bond_atom_site_label_1
_geom_bond_atom_site_label_2
_geom_bond_distance
_geom_bond_site_symmetry_2
_geom_bond_publ_flag
Cd1 N1 2.2917(18) . ?
Cd1 O1 2.3038(18) . ?
Cd1 O1W 2.3124(19) . ?
Cd1 O10 2.3245(19) . ?
Cd1 N2 2.331(2) 1_565 ?
Cd1 O2 2.5541(19) . ?
S1 C17 1.746(3) . ?
S1 C9 1.774(3) . ?
S2 C18 1.745(3) . ?
S2 C27 1.762(3) . ?
S3 C17 1.742(3) . ?
S3 C8 1.760(3) . ?
S4 C18 1.750(3) . ?
S4 C19 1.758(3) . ?
N1 C35 1.329(3) . ?
N1 C39 1.329(3) . ?
N2 C57 1.324(4) . ?
N2 C56 1.327(4) . ?
N2 Cd1 2.331(2) 1_545 ?
O1 C1 1.243(3) . ?
O1W H1WA 0.9300 . ?
O1W H1WB 0.9299 . ?
O2 C1 1.262(3) . ?
O3 C16 1.305(4) . ?
O3 H3 0.861(19) . ?
O4 C16 1.187(4) . ?
O5 C34 1.177(5) . ?
O6 C34 1.299(5) . ?
O6 H6 0.85(2) . ?
O7 C26 1.207(5) . ?
O8 C26 1.323(6) . ?
O8 H8 0.85(2) . ?
O9 C60 1.242(3) . ?
O10 C60 1.261(3) . ?
C1 C2 1.498(3) . ?
C2 C3 1.374(4) . ?
C2 C7 1.384(4) . ?
C3 C4 1.388(4) . ?
C3 H3A 0.9300 . ?
C4 C5 1.388(4) . ?
C4 H4A 0.9300 . ?
C5 C6 1.383(4) . ?
C5 C8 1.491(3) . ?
C6 C7 1.391(4) . ?
C6 H6A 0.9300 . ?
C7 H7A 0.9300 . ?
C8 C9 1.345(4) . ?
C9 C10 1.487(4) . ?
C10 C15 1.342(5) . ?
C10 C11 1.354(5) . ?
C11 C12 1.387(5) . ?
C11 H11A 0.9300 . ?
C12 C13 1.334(5) . ?
C12 H12A 0.9300 . ?
C13 C14 1.328(5) . ?
C13 C16 1.495(4) . ?
C14 C15 1.385(5) . ?
C14 H14A 0.9300 . ?
C15 H15A 0.9300 . ?
C17 C18 1.341(4) . ?
C19 C27 1.344(4) . ?
C19 C20 1.475(4) . ?
C20 C21 1.377(5) . ?
C20 C25 1.395(5) . ?
C21 C22 1.383(5) . ?
C21 H21A 0.9300 . ?
C22 C23 1.362(6) . ?
C22 H22A 0.9300 . ?
C23 C24 1.383(6) . ?
C23 C26 1.498(5) . ?
C24 C25 1.380(5) . ?
C24 H24A 0.9300 . ?
C25 H25A 0.9300 . ?
C27 C28 1.481(3) . ?
C28 C33 1.396(4) . ?
C28 C29 1.374(4) . ?
C29 C30 1.382(4) . ?
C29 H29A 0.9300 . ?
C30 C31 1.370(5) . ?
C30 H30A 0.9300 . ?
C31 C32 1.379(5) . ?
C31 C34 1.487(4) . ?
C32 C33 1.383(4) . ?
C32 H32A 0.9300 . ?
C33 H33A 0.9300 . ?
C35 C36 1.384(3) . ?
C35 H35A 0.9300 . ?
C36 C37 1.376(4) . ?
C36 H36A 0.9300 . ?
C37 C38 1.382(4) . ?
C37 C40 1.493(3) . ?
C38 C39 1.380(3) . ?
C38 H38A 0.9300 . ?
C39 H39A 0.9300 . ?
C40 C53 1.403(4) . ?
C40 C41 1.403(4) . ?
C41 C42 1.423(4) . ?
C41 C46 1.437(3) . ?
C42 C43 1.352(5) . ?
C42 H42A 0.9300 . ?
C43 C44 1.412(5) . ?
C43 H43A 0.9300 . ?
C44 C45 1.349(5) . ?
C44 H44A 0.9300 . ?
C45 C46 1.427(4) . ?
C45 H45A 0.9300 . ?
C46 C47 1.407(4) . ?
C47 C48 1.399(4) . ?
C47 C54 1.494(3) . ?
C48 C49 1.432(4) . ?
C48 C53 1.438(3) . ?
C49 C50 1.364(5) . ?
C49 H49A 0.9300 . ?
C50 C51 1.404(4) . ?
C50 H50A 0.9300 . ?
C51 C52 1.355(4) . ?
C51 H51A 0.9300 . ?
C52 C53 1.427(4) . ?
C52 H52A 0.9300 . ?
C54 C58 1.374(4) . ?
C54 C55 1.373(4) . ?
C55 C56 1.383(4) . ?
C55 H55A 0.9300 . ?
C56 H56A 0.9300 . ?
C57 C58 1.386(4) . ?
C57 H57A 0.9300 . ?
C58 H58A 0.9300 . ?
C59 C60 1.500(4) . ?
C59 H59A 0.9600 . ?
C59 H59B 0.9600 . ?
C59 H59C 0.9600 . ?

loop_
_geom_hbond_atom_site_label_D
_geom_hbond_atom_site_label_H
_geom_hbond_atom_site_label_A
_geom_hbond_distance_DH
_geom_hbond_distance_HA
_geom_hbond_distance_DA
_geom_hbond_angle_DHA
_geom_hbond_site_symmetry_A
O1W H1WA O4 0.93 2.10 2.763(3) 126.9 2_566
O1W H1WB O5 0.93 2.48 3.308(6) 148.6 2_676
O3 H3 O2 0.861(19) 1.77(2) 2.619(3) 170(5) 2_566
O6 H6 O9 0.85(2) 1.83(2) 2.645(3) 160(5) 1_766
O8 H8 O10 0.85(2) 1.72(2) 2.571(3) 172(6) 2_675

loop_
_geom_torsion_atom_site_label_1
_geom_torsion_atom_site_label_2
_geom_torsion_atom_site_label_3
_geom_torsion_atom_site_label_4
_geom_torsion
_geom_torsion_site_symmetry_1
_geom_torsion_site_symmetry_2
_geom_torsion_site_symmetry_3
_geom_torsion_site_symmetry_4
_geom_torsion_publ_flag
Cd1 O1 C1 O2 5.9(3) . . . . ?
Cd1 O1 C1 C2 -170.26(18) . . . . ?
Cd1 O2 C1 O1 -5.3(2) . . . . ?
Cd1 O2 C1 C2 170.9(2) . . . . ?
O1 C1 C2 C3 -17.2(4) . . . . ?
O2 C1 C2 C3 166.5(3) . . . . ?
O1 C1 C2 C7 156.7(3) . . . . ?
O2 C1 C2 C7 -19.6(4) . . . . ?
C7 C2 C3 C4 1.9(5) . . . . ?
C1 C2 C3 C4 175.8(3) . . . . ?
C2 C3 C4 C5 -1.8(5) . . . . ?
C3 C4 C5 C6 0.2(5) . . . . ?
C3 C4 C5 C8 -172.1(3) . . . . ?
C4 C5 C6 C7 1.2(5) . . . . ?
C8 C5 C6 C7 173.5(3) . . . . ?
C5 C6 C7 C2 -1.1(6) . . . . ?
C3 C2 C7 C6 -0.5(5) . . . . ?
C1 C2 C7 C6 -174.5(3) . . . . ?
C4 C5 C8 C9 -132.8(4) . . . . ?
C6 C5 C8 C9 55.1(5) . . . . ?
C4 C5 C8 S3 52.8(4) . . . . ?
C6 C5 C8 S3 -119.3(3) . . . . ?
C17 S3 C8 C9 6.2(3) . . . . ?
C17 S3 C8 C5 -178.5(3) . . . . ?
C5 C8 C9 C10 5.4(7) . . . . ?
S3 C8 C9 C10 179.5(3) . . . . ?
C5 C8 C9 S1 -173.4(3) . . . . ?
S3 C8 C9 S1 0.7(4) . . . . ?
C17 S1 C9 C8 -7.1(3) . . . . ?
C17 S1 C9 C10 173.8(3) . . . . ?
C8 C9 C10 C15 176.5(5) . . . . ?
S1 C9 C10 C15 -4.6(5) . . . . ?
C8 C9 C10 C11 0.8(8) . . . . ?
S1 C9 C10 C11 179.7(5) . . . . ?
C15 C10 C11 C12 6.1(10) . . . . ?
C9 C10 C11 C12 -177.9(6) . . . . ?
C10 C11 C12 C13 -3.7(13) . . . . ?
C11 C12 C13 C14 -1.9(10) . . . . ?
C11 C12 C13 C16 -177.8(6) . . . . ?
C12 C13 C14 C15 4.6(9) . . . . ?
C16 C13 C14 C15 -179.3(5) . . . . ?
C11 C10 C15 C14 -3.4(8) . . . . ?
C9 C10 C15 C14 -179.5(5) . . . . ?
C13 C14 C15 C10 -2.0(10) . . . . ?
C12 C13 C16 O4 170.5(6) . . . . ?
C14 C13 C16 O4 -5.3(6) . . . . ?
C12 C13 C16 O3 -8.2(7) . . . . ?
C14 C13 C16 O3 176.0(5) . . . . ?
C8 S3 C17 C18 171.3(4) . . . . ?
C8 S3 C17 S1 -10.8(2) . . . . ?
C9 S1 C17 C18 -170.9(3) . . . . ?
C9 S1 C17 S3 11.1(2) . . . . ?
S3 C17 C18 S2 178.6(2) . . . . ?
S1 C17 C18 S2 0.9(5) . . . . ?
S3 C17 C18 S4 -0.3(5) . . . . ?
S1 C17 C18 S4 -178.0(2) . . . . ?
C27 S2 C18 C17 167.2(3) . . . . ?
C27 S2 C18 S4 -13.8(2) . . . . ?
C19 S4 C18 C17 -167.5(3) . . . . ?
C19 S4 C18 S2 13.4(2) . . . . ?
C18 S4 C19 C27 -7.6(3) . . . . ?
C18 S4 C19 C20 173.7(3) . . . . ?
C27 C19 C20 C21 -131.6(4) . . . . ?
S4 C19 C20 C21 46.9(4) . . . . ?
C27 C19 C20 C25 46.7(5) . . . . ?
S4 C19 C20 C25 -134.8(3) . . . . ?
C25 C20 C21 C22 -1.9(6) . . . . ?
C19 C20 C21 C22 176.4(4) . . . . ?
C20 C21 C22 C23 0.2(8) . . . . ?
C21 C22 C23 C24 1.5(7) . . . . ?
C21 C22 C23 C26 -177.0(4) . . . . ?
C22 C23 C24 C25 -1.6(6) . . . . ?
C26 C23 C24 C25 177.0(3) . . . . ?
C23 C24 C25 C20 -0.1(5) . . . . ?
C21 C20 C25 C24 1.8(5) . . . . ?
C19 C20 C25 C24 -176.5(3) . . . . ?
C22 C23 C26 O7 -170.3(5) . . . . ?
C24 C23 C26 O7 11.2(6) . . . . ?
C22 C23 C26 O8 13.6(6) . . . . ?
C24 C23 C26 O8 -165.0(4) . . . . ?
C20 C19 C27 C28 6.4(6) . . . . ?
S4 C19 C27 C28 -172.1(3) . . . . ?
C20 C19 C27 S2 177.6(3) . . . . ?
S4 C19 C27 S2 -0.9(4) . . . . ?
C18 S2 C27 C19 8.9(3) . . . . ?
C18 S2 C27 C28 -178.6(3) . . . . ?
C19 C27 C28 C33 35.0(5) . . . . ?
S2 C27 C28 C33 -136.3(3) . . . . ?
C19 C27 C28 C29 -149.4(4) . . . . ?
S2 C27 C28 C29 39.2(4) . . . . ?
C33 C28 C29 C30 -0.1(6) . . . . ?
C27 C28 C29 C30 -175.8(4) . . . . ?
C28 C29 C30 C31 -0.2(7) . . . . ?
C29 C30 C31 C32 0.3(7) . . . . ?
C29 C30 C31 C34 176.9(4) . . . . ?
C30 C31 C32 C33 -0.1(6) . . . . ?
C34 C31 C32 C33 -176.7(4) . . . . ?
C29 C28 C33 C32 0.3(5) . . . . ?
C27 C28 C33 C32 176.0(3) . . . . ?
C31 C32 C33 C28 -0.2(6) . . . . ?
C30 C31 C34 O5 -7.0(8) . . . . ?
C32 C31 C34 O5 169.6(5) . . . . ?
C30 C31 C34 O6 175.6(4) . . . . ?
C32 C31 C34 O6 -7.8(6) . . . . ?
C39 N1 C35 C36 -1.3(4) . . . . ?
Cd1 N1 C35 C36 176.4(2) . . . . ?
N1 C35 C36 C37 0.8(5) . . . . ?
C35 C36 C37 C38 0.3(4) . . . . ?
C35 C36 C37 C40 -178.3(3) . . . . ?
C36 C37 C38 C39 -0.7(4) . . . . ?
C40 C37 C38 C39 177.9(3) . . . . ?
C35 N1 C39 C38 0.8(4) . . . . ?
Cd1 N1 C39 C38 -176.9(2) . . . . ?
C37 C38 C39 N1 0.2(4) . . . . ?
C36 C37 C40 C53 -79.0(4) . . . . ?
C38 C37 C40 C53 102.5(3) . . . . ?
C36 C37 C40 C41 101.5(3) . . . . ?
C38 C37 C40 C41 -77.1(3) . . . . ?
C53 C40 C41 C42 174.9(3) . . . . ?
C37 C40 C41 C42 -5.6(4) . . . . ?
C53 C40 C41 C46 -3.5(4) . . . . ?
C37 C40 C41 C46 176.0(2) . . . . ?
C40 C41 C42 C43 -178.7(3) . . . . ?
C46 C41 C42 C43 -0.3(5) . . . . ?
C41 C42 C43 C44 0.1(6) . . . . ?
C42 C43 C44 C45 -0.7(7) . . . . ?
C43 C44 C45 C46 1.4(7) . . . . ?
C44 C45 C46 C47 177.8(4) . . . . ?
C44 C45 C46 C41 -1.5(5) . . . . ?
C40 C41 C46 C47 0.1(4) . . . . ?
C42 C41 C46 C47 -178.4(3) . . . . ?
C40 C41 C46 C45 179.4(3) . . . . ?
C42 C41 C46 C45 0.9(4) . . . . ?
C45 C46 C47 C48 -175.9(3) . . . . ?
C41 C46 C47 C48 3.4(4) . . . . ?
C45 C46 C47 C54 5.6(4) . . . . ?
C41 C46 C47 C54 -175.2(2) . . . . ?
C46 C47 C48 C49 176.2(3) . . . . ?
C54 C47 C48 C49 -5.2(4) . . . . ?
C46 C47 C48 C53 -3.5(4) . . . . ?
C54 C47 C48 C53 175.1(2) . . . . ?
C47 C48 C49 C50 -177.6(3) . . . . ?
C53 C48 C49 C50 2.1(4) . . . . ?
C48 C49 C50 C51 -2.1(5) . . . . ?
C49 C50 C51 C52 -0.3(5) . . . . ?
C50 C51 C52 C53 2.6(5) . . . . ?
C41 C40 C53 C52 -176.3(3) . . . . ?
C37 C40 C53 C52 4.2(4) . . . . ?
C41 C40 C53 C48 3.4(4) . . . . ?
C37 C40 C53 C48 -176.1(2) . . . . ?
C51 C52 C53 C40 177.3(3) . . . . ?
C51 C52 C53 C48 -2.5(4) . . . . ?
C47 C48 C53 C40 0.1(4) . . . . ?
C49 C48 C53 C40 -179.6(2) . . . . ?
C47 C48 C53 C52 179.8(2) . . . . ?
C49 C48 C53 C52 0.1(4) . . . . ?
C48 C47 C54 C58 -97.3(4) . . . . ?
C46 C47 C54 C58 81.2(4) . . . . ?
C48 C47 C54 C55 81.7(4) . . . . ?
C46 C47 C54 C55 -99.8(4) . . . . ?
C58 C54 C55 C56 0.9(5) . . . . ?
C47 C54 C55 C56 -178.1(3) . . . . ?
C57 N2 C56 C55 -2.3(5) . . . . ?
Cd1 N2 C56 C55 -178.9(3) 1_545 . . . ?
C54 C55 C56 N2 1.0(5) . . . . ?
C56 N2 C57 C58 1.6(6) . . . . ?
Cd1 N2 C57 C58 178.3(3) 1_545 . . . ?
C55 C54 C58 C57 -1.5(6) . . . . ?
C47 C54 C58 C57 177.6(3) . . . . ?
N2 C57 C58 C54 0.2(7) . . . . ?
Cd1 O10 C60 O9 -7.0(3) . . . . ?
Cd1 O10 C60 C59 172.0(3) . . . . ?
